data_4305650
loop_
_publ_author_name
'Partha Mahata'
'Manikanda Prabu'
'Srinivasan Natarajan'

_publ_section_title
;
Role of Temperature and Time in the Formation of Infinite -M-O-M-
Linkages and Isolated Clusters in MOFs: A Few Illustrative Examples
;
_journal_name_full 'Inorganic Chemistry'
_journal_page_first 8451
_journal_page_last 8463
_journal_paper_doi 10.1021/ic800621q
_journal_volume 47
_journal_year 2008
_chemical_formula_sum 'C9 H8 Mn2 O11'
_chemical_formula_weight 402.03
_chemical_name_common 'Manganese carboxylate'
_space_group_IT_number 2
_symmetry_cell_setting triclinic
_symmetry_space_group_name_Hall '-P 1'
_symmetry_space_group_name_H-M 'P -1'
_atom_sites_solution_hydrogens geom
_atom_sites_solution_primary direct
_atom_sites_solution_secondary difmap
_cell_angle_alpha 111.538(2)
_cell_angle_beta 92.512(2)
_cell_angle_gamma 95.010(2)
_cell_formula_units_Z 2
_cell_length_a 6.6108(8)
_cell_length_b 9.2901(11)
_cell_length_c 11.2290(13)
_cell_measurement_reflns_used 7468
_cell_measurement_temperature 293(2)
_cell_measurement_theta_max 27.99
_cell_measurement_theta_min 1.96
_cell_volume 636.88(13)
_computing_cell_refinement 'SAINT (Bruker, 2000)'
_computing_data_collection 'SMART (Bruker, 2000)'
_computing_data_reduction SAINT
_computing_molecular_graphics 'Ortep-3 for Windows (Farrugia, 1999) and CAMERON (Watkin et al., 1993)'
_computing_publication_material 'PLATON (Spek, 2003)'
_computing_structure_refinement 'SHELXL-97(Sheldrick, 1997)'
_computing_structure_solution 'SIR92 (Altomare et al., 1993)'
_diffrn_ambient_temperature 293(2)
_diffrn_measured_fraction_theta_full 0.961
_diffrn_measured_fraction_theta_max 0.961
_diffrn_measurement_device_type 'Bruker SMART CCD area detector'
_diffrn_measurement_method '\f and \w scans'
_diffrn_radiation_monochromator graphite
_diffrn_radiation_source 'fine-focus sealed tube'
_diffrn_radiation_type MoK\a
_diffrn_radiation_wavelength 0.71073
_diffrn_reflns_av_R_equivalents 0.0273
_diffrn_reflns_av_sigmaI/netI 0.0407
_diffrn_reflns_limit_h_max 8
_diffrn_reflns_limit_h_min -8
_diffrn_reflns_limit_k_max 11
_diffrn_reflns_limit_k_min -12
_diffrn_reflns_limit_l_max 14
_diffrn_reflns_limit_l_min -14
_diffrn_reflns_number 7468
_diffrn_reflns_theta_full 27.99
_diffrn_reflns_theta_max 27.99
_diffrn_reflns_theta_min 1.96
_exptl_absorpt_coefficient_mu 2.043
_exptl_absorpt_correction_T_max 0.8536
_exptl_absorpt_correction_T_min 0.8375
_exptl_absorpt_correction_type multi-scan
_exptl_absorpt_process_details '(SADABS; Sheldrick, 1996)'
_exptl_crystal_colour White
_exptl_crystal_density_diffrn 2.096
_exptl_crystal_density_method 'not measured'
_exptl_crystal_description Square
_exptl_crystal_F_000 400
_exptl_crystal_size_max 0.09
_exptl_crystal_size_mid 0.09
_exptl_crystal_size_min 0.08
_refine_diff_density_max 0.857
_refine_diff_density_min -0.883
_refine_diff_density_rms 0.112
_refine_ls_extinction_method none
_refine_ls_goodness_of_fit_ref 1.074
_refine_ls_hydrogen_treatment mixed
_refine_ls_matrix_type full
_refine_ls_number_parameters 219
_refine_ls_number_reflns 2966
_refine_ls_number_restraints 4
_refine_ls_restrained_S_all 1.074
_refine_ls_R_factor_all 0.0644
_refine_ls_R_factor_gt 0.0495
_refine_ls_shift/su_max 0.001
_refine_ls_shift/su_mean 0.000
_refine_ls_structure_factor_coef Fsqd
_refine_ls_weighting_details 'calc w=1/[\s^2^(Fo^2^)+(0.0483P)^2^+1.6860P] where P=(Fo^2^+2Fc^2^)/3'
_refine_ls_weighting_scheme calc
_refine_ls_wR_factor_gt 0.1117
_refine_ls_wR_factor_ref 0.1187
_reflns_number_gt 2432
_reflns_number_total 2966
_reflns_threshold_expression >2sigma(I)
_cod_data_source_file ic800621q-file001_4.cif
_cod_data_source_block compound(7)
_cod_depositor_comments
;
The following automatic conversions were performed:
'_symmetry_cell_setting' value 'Triclinic' changed to 'triclinic'
according to '/home/saulius/struct/CIF-dictionaries/cif_core.dic'
dictionary named 'cif_core.dic' version 2.4.1 from 2010-06-29.

Automatic conversion script
Id: cif_fix_enum 1527 2010-12-29 10:47:43Z saulius 
;
_cod_database_code 4305650

loop_
_symmetry_equiv_pos_as_xyz
'x, y, z'
'-x, -y, -z'

loop_
_atom_site_label
_atom_site_type_symbol
_atom_site_fract_x
_atom_site_fract_y
_atom_site_fract_z
_atom_site_U_iso_or_equiv
_atom_site_adp_type
_atom_site_occupancy
_atom_site_symmetry_multiplicity
_atom_site_calc_flag
_atom_site_refinement_flags
_atom_site_disorder_assembly
_atom_site_disorder_group
H3A H 0.471(5) 0.584(10) 1.139(8) 0.11(3) Uiso 1 1 d D . .
H3B H 0.271(14) 0.663(7) 1.199(9) 0.15(4) Uiso 1 1 d D . .
Mn1 Mn 0.24148(9) 0.32147(7) 1.08528(5) 0.01924(17) Uani 1 1 d . . .
Mn2 Mn -0.09736(9) 0.04535(7) 0.87978(6) 0.02160(17) Uani 1 1 d . . .
O1 O 0.2369(5) 0.3303(4) 0.2733(3) 0.0318(7) Uani 1 1 d . . .
O2 O 0.1838(5) 0.0709(3) 0.9894(3) 0.0216(6) Uani 1 1 d . . .
O3 O 0.3362(5) 0.5719(4) 1.1628(3) 0.0362(8) Uani 1 1 d D . .
O4 O 0.2519(5) 0.3546(4) 0.9016(3) 0.0309(7) Uani 1 1 d . . .
O5 O 0.4323(4) 0.7056(4) 0.9385(3) 0.0301(7) Uani 1 1 d . . .
O6 O 0.0999(4) 0.6999(3) 0.9429(3) 0.0253(6) Uani 1 1 d . . .
O7 O 0.0782(5) 0.1289(3) 0.3067(3) 0.0331(7) Uani 1 1 d . . .
O8 O -0.4214(5) 0.0535(4) 0.8414(3) 0.0398(8) Uani 1 1 d D . .
O9 O -0.0139(5) 0.2005(3) 0.7780(3) 0.0286(7) Uani 1 1 d . . .
O100 O 0.3114(7) 0.9740(6) 0.6305(5) 0.0726(14) Uani 1 1 d . . .
O200 O 0.3571(11) 0.8237(10) 0.3902(6) 0.127(3) Uani 1 1 d . . .
C1 C 0.1300(6) 0.3079(4) 0.8041(3) 0.0193(8) Uani 1 1 d . . .
C2 C 0.1631(6) 0.3850(4) 0.7081(3) 0.0170(7) Uani 1 1 d . . .
C3 C 0.1379(6) 0.2951(5) 0.5769(4) 0.0205(8) Uani 1 1 d . . .
H3 H 0.0868 0.1906 0.5493 0.025 Uiso 1 1 calc R . .
C4 C 0.1888(6) 0.3601(5) 0.4865(3) 0.0191(8) Uani 1 1 d . . .
C5 C 0.2615(6) 0.5172(5) 0.5286(4) 0.0212(8) Uani 1 1 d . . .
H5 H 0.2966 0.5617 0.4694 0.025 Uiso 1 1 calc R . .
C6 C 0.2816(6) 0.6071(5) 0.6582(4) 0.0209(8) Uani 1 1 d . . .
H6 H 0.3282 0.7124 0.6855 0.025 Uiso 1 1 calc R . .
C7 C 0.2334(5) 0.5428(4) 0.7484(3) 0.0170(7) Uani 1 1 d . . .
C8 C 0.2559(6) 0.6531(4) 0.8868(3) 0.0175(7) Uani 1 1 d . . .
C9 C 0.1662(6) 0.2652(5) 0.3447(4) 0.0216(8) Uani 1 1 d . . .
H8A H -0.466(10) 0.145(5) 0.901(5) 0.08(2) Uiso 1 1 d D . .
H8B H -0.476(8) 0.040(7) 0.758(2) 0.051(17) Uiso 1 1 d D . .
H10 H 0.279(8) 0.044(6) 0.963(5) 0.033(16) Uiso 1 1 d . . .

loop_
_atom_site_aniso_label
_atom_site_aniso_U_11
_atom_site_aniso_U_22
_atom_site_aniso_U_33
_atom_site_aniso_U_23
_atom_site_aniso_U_13
_atom_site_aniso_U_12
Mn1 0.0210(3) 0.0249(3) 0.0111(3) 0.0078(2) 0.0000(2) -0.0055(2)
Mn2 0.0248(3) 0.0231(3) 0.0163(3) 0.0087(2) -0.0018(2) -0.0054(2)
O1 0.0372(17) 0.0441(19) 0.0141(13) 0.0130(13) 0.0024(12) -0.0050(14)
O2 0.0205(14) 0.0252(15) 0.0193(14) 0.0097(12) 0.0025(12) -0.0028(12)
O3 0.0370(19) 0.0306(18) 0.043(2) 0.0164(16) 0.0033(16) 0.0009(15)
O4 0.0369(17) 0.0396(18) 0.0167(14) 0.0170(13) -0.0098(12) -0.0162(14)
O5 0.0199(14) 0.0397(18) 0.0198(14) 0.0007(13) -0.0011(11) -0.0057(13)
O6 0.0185(14) 0.0341(16) 0.0171(13) 0.0031(12) 0.0009(11) -0.0007(12)
O7 0.049(2) 0.0263(16) 0.0178(14) 0.0032(13) 0.0036(13) -0.0056(14)
O8 0.0329(18) 0.040(2) 0.0365(19) 0.0028(16) 0.0007(15) 0.0062(15)
O9 0.0328(16) 0.0320(16) 0.0227(14) 0.0164(13) -0.0054(12) -0.0113(13)
O100 0.058(3) 0.078(3) 0.087(4) 0.042(3) -0.010(3) -0.004(2)
O200 0.123(6) 0.161(7) 0.085(5) 0.037(5) 0.004(4) -0.003(5)
C1 0.0249(19) 0.0206(19) 0.0130(17) 0.0078(15) 0.0018(14) -0.0021(15)
C2 0.0189(18) 0.0209(18) 0.0118(16) 0.0076(15) -0.0008(14) -0.0002(14)
C3 0.026(2) 0.0205(19) 0.0143(17) 0.0063(15) -0.0006(15) -0.0012(15)
C4 0.0204(18) 0.028(2) 0.0088(16) 0.0062(15) 0.0015(13) 0.0021(15)
C5 0.0225(19) 0.026(2) 0.0193(18) 0.0140(16) 0.0022(15) 0.0016(16)
C6 0.0241(19) 0.0215(19) 0.0197(19) 0.0112(16) 0.0027(15) -0.0002(15)
C7 0.0170(17) 0.0225(19) 0.0114(16) 0.0066(15) -0.0001(13) 0.0005(14)
C8 0.0191(18) 0.0196(18) 0.0143(17) 0.0081(15) 0.0003(14) -0.0025(14)
C9 0.0230(19) 0.029(2) 0.0133(17) 0.0083(16) 0.0025(15) 0.0048(16)

loop_
_atom_type_symbol
_atom_type_description
_atom_type_scat_dispersion_real
_atom_type_scat_dispersion_imag
_atom_type_scat_source
C C 0.0033 0.0016 'International Tables Vol C Tables 4.2.6.8 and 6.1.1.4'
H H 0.0000 0.0000 'International Tables Vol C Tables 4.2.6.8 and 6.1.1.4'
N N 0.0061 0.0033 'International Tables Vol C Tables 4.2.6.8 and 6.1.1.4'
O O 0.0106 0.0060 'International Tables Vol C Tables 4.2.6.8 and 6.1.1.4'
Mn Mn 0.3368 0.7283 'International Tables Vol C Tables 4.2.6.8 and 6.1.1.4'

loop_
_geom_angle_atom_site_label_1
_geom_angle_atom_site_label_2
_geom_angle_atom_site_label_3
_geom_angle
_geom_angle_site_symmetry_1
_geom_angle_site_symmetry_3
_geom_angle_publ_flag
O1 Mn1 O2 97.46(12) 1_556 . ?
O1 Mn1 O3 88.43(13) 1_556 . ?
O2 Mn1 O3 171.40(13) . . ?
O1 Mn1 O4 170.48(13) 1_556 . ?
O2 Mn1 O4 92.03(11) . . ?
O3 Mn1 O4 82.21(12) . . ?
O1 Mn1 O5 98.28(12) 1_556 2_667 ?
O2 Mn1 O5 87.00(12) . 2_667 ?
O3 Mn1 O5 85.95(13) . 2_667 ?
O4 Mn1 O5 82.89(12) . 2_667 ?
O1 Mn1 O6 92.79(11) 1_556 2_567 ?
O2 Mn1 O6 81.28(11) . 2_567 ?
O3 Mn1 O6 104.78(12) . 2_567 ?
O4 Mn1 O6 87.91(11) . 2_567 ?
O5 Mn1 O6 164.83(10) 2_667 2_567 ?
O2 Mn2 O7 107.72(13) . 2_556 ?
O2 Mn2 O8 158.15(13) . . ?
O7 Mn2 O8 92.31(13) 2_556 . ?
O2 Mn2 O2 78.26(12) . 2_557 ?
O7 Mn2 O2 108.50(12) 2_556 2_557 ?
O8 Mn2 O2 87.29(13) . 2_557 ?
O2 Mn2 O9 99.50(11) . . ?
O7 Mn2 O9 81.73(12) 2_556 . ?
O8 Mn2 O9 91.81(13) . . ?
O2 Mn2 O9 169.76(12) 2_557 . ?
O2 Mn2 O6 76.90(11) . 2_567 ?
O7 Mn2 O6 162.06(11) 2_556 2_567 ?
O8 Mn2 O6 86.73(11) . 2_567 ?
O2 Mn2 O6 89.37(11) 2_557 2_567 ?
O9 Mn2 O6 80.39(11) . 2_567 ?
C9 O1 Mn1 145.4(3) . 1_554 ?
Mn2 O2 Mn1 101.87(13) . . ?
Mn2 O2 Mn2 101.74(12) . 2_557 ?
Mn1 O2 Mn2 112.64(13) . 2_557 ?
C1 O4 Mn1 131.7(3) . . ?
C8 O5 Mn1 143.8(3) . 2_667 ?
C8 O6 Mn1 142.9(2) . 2_567 ?
C8 O6 Mn2 124.0(2) . 2_567 ?
Mn1 O6 Mn2 89.78(10) 2_567 2_567 ?
C9 O7 Mn2 124.5(3) . 2_556 ?
C1 O9 Mn2 129.8(2) . . ?
O4 C1 O9 125.5(3) . . ?
O4 C1 C2 116.6(3) . . ?
O9 C1 C2 117.9(3) . . ?
C7 C2 C3 119.2(3) . . ?
C7 C2 C1 121.0(3) . . ?
C3 C2 C1 119.6(3) . . ?
C2 C3 C4 120.8(4) . . ?
C5 C4 C3 119.2(3) . . ?
C5 C4 C9 119.0(3) . . ?
C3 C4 C9 121.8(4) . . ?
C6 C5 C4 120.1(3) . . ?
C5 C6 C7 121.0(4) . . ?
C6 C7 C2 119.7(3) . . ?
C6 C7 C8 116.3(3) . . ?
C2 C7 C8 124.0(3) . . ?
O5 C8 O6 122.1(3) . . ?
O5 C8 C7 117.9(3) . . ?
O6 C8 C7 119.7(3) . . ?
O1 C9 O7 125.0(4) . . ?
O1 C9 C4 116.5(4) . . ?
O7 C9 C4 118.5(3) . . ?

loop_
_geom_bond_atom_site_label_1
_geom_bond_atom_site_label_2
_geom_bond_distance
_geom_bond_site_symmetry_2
_geom_bond_publ_flag
Mn1 O1 2.085(3) 1_556 ?
Mn1 O2 2.166(3) . ?
Mn1 O3 2.185(3) . ?
Mn1 O4 2.197(3) . ?
Mn1 O5 2.209(3) 2_667 ?
Mn1 O6 2.247(3) 2_567 ?
Mn2 O2 2.129(3) . ?
Mn2 O7 2.142(3) 2_556 ?
Mn2 O8 2.180(4) . ?
Mn2 O2 2.187(3) 2_557 ?
Mn2 O9 2.194(3) . ?
Mn2 O6 2.473(3) 2_567 ?
O1 C9 1.252(5) . ?
O1 Mn1 2.085(3) 1_554 ?
O2 Mn2 2.187(3) 2_557 ?
O4 C1 1.245(5) . ?
O5 C8 1.253(4) . ?
O5 Mn1 2.209(3) 2_667 ?
O6 C8 1.258(5) . ?
O6 Mn1 2.247(3) 2_567 ?
O6 Mn2 2.473(3) 2_567 ?
O7 C9 1.256(5) . ?
O7 Mn2 2.142(3) 2_556 ?
O9 C1 1.258(5) . ?
C1 C2 1.511(5) . ?
C2 C7 1.394(5) . ?
C2 C3 1.395(5) . ?
C3 C4 1.398(5) . ?
C4 C5 1.391(5) . ?
C4 C9 1.503(5) . ?
C5 C6 1.379(5) . ?
C6 C7 1.387(5) . ?
C7 C8 1.507(5) . ?
